data_7210711
loop_
_publ_author_name
'Wang, Xi-Jia'
'Zhang, Jian-Han'
'Song, Jun-Ling'
'Kong, Fang'
'Mao, Jiang-Gao'

_publ_section_title
;
 Syntheses, crystal structures of a series of novel alkali metal or
 alkaline earth metal phosphites
;
_journal_issue 13
_journal_name_full CrystEngComm
_journal_page_first 2519
_journal_paper_doi 10.1039/c3ce26885c
_journal_volume 15
_journal_year 2013
_chemical_formula_moiety 'H6 Ba3 Ga2 O18 P6'
_chemical_formula_sum 'Ba3 Ga2 H6 O18 P6'
_chemical_formula_weight 1031.33
_chemical_name_systematic
; 
 ? 
;
_space_group_IT_number 148
_symmetry_cell_setting trigonal
_symmetry_space_group_name_Hall '-R 3'
_symmetry_space_group_name_H-M 'R -3 :H'
_atom_sites_solution_hydrogens geom
_atom_sites_solution_primary direct
_atom_sites_solution_secondary difmap
_audit_creation_method SHELXL-97
_cell_angle_alpha 90.00
_cell_angle_beta 90.00
_cell_angle_gamma 120.00
_cell_formula_units_Z 6
_cell_length_a 15.7158(15)
_cell_length_b 15.7158(15)
_cell_length_c 12.679(4)
_cell_measurement_reflns_used 622
_cell_measurement_temperature 293(2)
_cell_measurement_theta_max 27.4449
_cell_measurement_theta_min 2.1952
_cell_volume 2712.0(9)
_computing_structure_refinement 'SHELXL-97 (Sheldrick, 1997)'
_computing_structure_solution 'SHELXS-97 (Sheldrick, 1990)'
_diffrn_ambient_temperature 293(2)
_diffrn_measured_fraction_theta_full 0.997
_diffrn_measured_fraction_theta_max 0.997
_diffrn_measurement_device_type 'Mercury2 (2x2 bin mode)'
_diffrn_measurement_method CCD_Profile_fitting
_diffrn_radiation_monochromator graphite
_diffrn_radiation_source 'fine-focus sealed tube'
_diffrn_radiation_type MoK\a
_diffrn_radiation_wavelength 0.71073
_diffrn_reflns_av_R_equivalents 0.0941
_diffrn_reflns_av_sigmaI/netI 0.0656
_diffrn_reflns_limit_h_max 18
_diffrn_reflns_limit_h_min -17
_diffrn_reflns_limit_k_max 18
_diffrn_reflns_limit_k_min -18
_diffrn_reflns_limit_l_max 9
_diffrn_reflns_limit_l_min -15
_diffrn_reflns_number 5825
_diffrn_reflns_theta_full 24.99
_diffrn_reflns_theta_max 24.99
_diffrn_reflns_theta_min 3.40
_exptl_absorpt_coefficient_mu 10.000
_exptl_absorpt_correction_T_max 1.0000
_exptl_absorpt_correction_T_min 0.6738
_exptl_absorpt_correction_type multi-scan
_exptl_crystal_colour Colorless
_exptl_crystal_density_diffrn 3.789
_exptl_crystal_density_method 'not measured'
_exptl_crystal_description Prism
_exptl_crystal_F_000 2820
_exptl_crystal_size_max 0.11
_exptl_crystal_size_mid 0.06
_exptl_crystal_size_min 0.04
_refine_diff_density_max 0.979
_refine_diff_density_min -0.943
_refine_diff_density_rms 0.245
_refine_ls_extinction_method none
_refine_ls_goodness_of_fit_ref 1.083
_refine_ls_hydrogen_treatment mixed
_refine_ls_matrix_type full
_refine_ls_number_parameters 96
_refine_ls_number_reflns 1053
_refine_ls_number_restraints 6
_refine_ls_restrained_S_all 1.080
_refine_ls_R_factor_all 0.0607
_refine_ls_R_factor_gt 0.0442
_refine_ls_shift/su_max 0.000
_refine_ls_shift/su_mean 0.000
_refine_ls_structure_factor_coef Fsqd
_refine_ls_weighting_details 'calc w=1/[\s^2^(Fo^2^)+(0.0245P)^2^+0.0010P] where P=(Fo^2^+2Fc^2^)/3'
_refine_ls_weighting_scheme calc
_refine_ls_wR_factor_gt 0.0730
_refine_ls_wR_factor_ref 0.0784
_reflns_number_gt 880
_reflns_number_total 1053
_reflns_threshold_expression >2sigma(I)
_cod_data_source_file c3ce26885c.cif
_cod_data_source_block Ba3Ga2H6P6O18
_cod_depositor_comments
;
The following automatic conversions were performed:

'_symmetry_cell_setting' value 'Trigonal' changed to 'trigonal'
according to /home/saulius/struct/CIF-dictionaries/cif_core.dic
dictionary named 'cif_core.dic' version 2.4.2 from
2011-04-26.

'_exptl_absorpt_correction_type' value 'Multi-scan'
changed to 'multi-scan' according to
/home/saulius/struct/CIF-dictionaries/cif_core.dic dictionary named
'cif_core.dic' version 2.4.2 from 2011-04-26.

Automatic conversion script
Id: cif_fix_values 1891 2012-01-12 08:04:46Z andrius 
;
_cod_original_cell_volume 2711.9(9)
_cod_original_sg_symbol_H-M R-3
_cod_original_formula_sum 'H6 Ba3 Ga2 O18 P6'
_cod_database_code 7210711

loop_
_symmetry_equiv_pos_as_xyz
'x, y, z'
'-y, x-y, z'
'-x+y, -x, z'
'x+2/3, y+1/3, z+1/3'
'-y+2/3, x-y+1/3, z+1/3'
'-x+y+2/3, -x+1/3, z+1/3'
'x+1/3, y+2/3, z+2/3'
'-y+1/3, x-y+2/3, z+2/3'
'-x+y+1/3, -x+2/3, z+2/3'
'-x, -y, -z'
'y, -x+y, -z'
'x-y, x, -z'
'-x+2/3, -y+1/3, -z+1/3'
'y+2/3, -x+y+1/3, -z+1/3'
'x-y+2/3, x+1/3, -z+1/3'
'-x+1/3, -y+2/3, -z+2/3'
'y+1/3, -x+y+2/3, -z+2/3'
'x-y+1/3, x+2/3, -z+2/3'

loop_
_atom_site_label
_atom_site_type_symbol
_atom_site_fract_x
_atom_site_fract_y
_atom_site_fract_z
_atom_site_U_iso_or_equiv
_atom_site_adp_type
_atom_site_occupancy
_atom_site_symmetry_multiplicity
_atom_site_calc_flag
_atom_site_refinement_flags
Ba1 Ba 0.26033(4) 0.00908(4) 0.08278(5) 0.0138(2) Uani 1 1 d .
Ga1 Ga 0.1667 0.3333 0.3333 0.0104(4) Uani 1 2 d S
Ga2 Ga 0.0000 0.0000 0.0000 0.0073(6) Uani 1 6 d S
P1 P 0.28193(19) 0.42228(19) 0.1131(2) 0.0122(6) Uani 1 1 d .
P2 P 0.13105(18) 0.15092(19) 0.1796(2) 0.0104(6) Uani 1 1 d .
O1 O 0.3701(4) 0.4132(4) 0.0721(6) 0.0130(16) Uani 1 1 d .
O2 O 0.2738(4) 0.4025(4) 0.2315(5) 0.0118(15) Uani 1 1 d .
O3 O 0.1908(5) 0.3581(5) 0.0502(6) 0.0171(17) Uani 1 1 d .
O4 O 0.1085(5) 0.2195(5) 0.2424(5) 0.0125(16) Uani 1 1 d U
O5 O 0.0608(4) 0.1198(5) 0.0851(5) 0.0117(15) Uani 1 1 d .
O6 O 0.2357(5) 0.1872(5) 0.1452(6) 0.0163(17) Uani 1 1 d .
H1 H 0.294(8) 0.510(8) 0.098(9) 0.050 Uiso 1 1 d .
H2 H 0.108(8) 0.068(8) 0.246(10) 0.050 Uiso 1 1 d .

loop_
_atom_site_aniso_label
_atom_site_aniso_U_11
_atom_site_aniso_U_22
_atom_site_aniso_U_33
_atom_site_aniso_U_23
_atom_site_aniso_U_13
_atom_site_aniso_U_12
Ba1 0.0115(3) 0.0140(3) 0.0141(4) 0.0017(3) 0.0000(3) 0.0049(3)
Ga1 0.0104(8) 0.0130(8) 0.0080(9) -0.0010(7) -0.0006(7) 0.0059(7)
Ga2 0.0073(8) 0.0073(8) 0.0072(14) 0.000 0.000 0.0037(4)
P1 0.0140(14) 0.0138(14) 0.0088(14) 0.0013(12) 0.0021(12) 0.0069(12)
P2 0.0118(13) 0.0128(13) 0.0085(14) -0.0019(12) -0.0013(12) 0.0075(11)
O1 0.011(3) 0.007(3) 0.015(4) 0.006(3) 0.006(3) -0.001(3)
O2 0.009(3) 0.012(3) 0.009(4) 0.003(3) 0.002(3) 0.001(3)
O3 0.011(4) 0.026(4) 0.018(4) 0.000(4) 0.000(3) 0.011(3)
O4 0.0129(18) 0.0122(18) 0.0119(18) -0.0012(10) 0.0002(10) 0.0058(11)
O5 0.012(3) 0.011(3) 0.010(4) -0.003(3) -0.002(3) 0.005(3)
O6 0.013(4) 0.019(4) 0.023(4) -0.005(3) -0.006(3) 0.013(3)

loop_
_atom_type_symbol
_atom_type_description
_atom_type_scat_dispersion_real
_atom_type_scat_dispersion_imag
_atom_type_scat_source
Ba Ba -0.3244 2.2819 'International Tables Vol C Tables 4.2.6.8 and 6.1.1.4'
Ga Ga 0.2307 1.6083 'International Tables Vol C Tables 4.2.6.8 and 6.1.1.4'
H H 0.0000 0.0000 'International Tables Vol C Tables 4.2.6.8 and 6.1.1.4'
O O 0.0106 0.0060 'International Tables Vol C Tables 4.2.6.8 and 6.1.1.4'
P P 0.1023 0.0942 'International Tables Vol C Tables 4.2.6.8 and 6.1.1.4'

loop_
_geom_angle_atom_site_label_1
_geom_angle_atom_site_label_2
_geom_angle_atom_site_label_3
_geom_angle
_geom_angle_site_symmetry_1
_geom_angle_site_symmetry_3
O3 Ba1 O3 132.63(6) 11 3
O3 Ba1 O5 111.99(19) 11 3
O3 Ba1 O5 72.60(18) 3 3
O3 Ba1 O6 73.1(2) 11 13
O3 Ba1 O6 135.00(19) 3 13
O5 Ba1 O6 139.59(19) 3 13
O3 Ba1 O1 140.21(19) 11 13
O3 Ba1 O1 71.54(19) 3 13
O5 Ba1 O1 105.26(18) 3 13
O6 Ba1 O1 69.57(19) 13 13
O3 Ba1 O2 103.79(18) 11 13
O3 Ba1 O2 67.31(18) 3 13
O5 Ba1 O2 138.17(17) 3 13
O6 Ba1 O2 70.91(18) 13 13
O1 Ba1 O2 50.90(18) 13 13
O3 Ba1 O1 52.38(18) 11 11
O3 Ba1 O1 91.51(19) 3 11
O5 Ba1 O1 138.07(19) 3 11
O6 Ba1 O1 78.30(19) 13 11
O1 Ba1 O1 105.84(6) 13 11
O2 Ba1 O1 55.88(18) 13 11
O3 Ba1 O4 153.87(18) 11 3
O3 Ba1 O4 65.51(19) 3 3
O5 Ba1 O4 49.71(18) 3 3
O6 Ba1 O4 108.13(19) 13 3
O1 Ba1 O4 56.01(18) 13 3
O2 Ba1 O4 101.06(17) 13 3
O1 Ba1 O4 153.58(18) 11 3
O3 Ba1 O6 69.36(19) 11 11
O3 Ba1 O6 67.44(19) 3 11
O5 Ba1 O6 73.12(18) 3 11
O6 Ba1 O6 138.4(2) 13 11
O1 Ba1 O6 137.38(17) 13 11
O2 Ba1 O6 101.24(18) 13 11
O1 Ba1 O6 64.95(17) 11 11
O4 Ba1 O6 113.44(18) 3 11
O3 Ba1 O6 66.90(18) 11 .
O3 Ba1 O6 146.08(18) 3 .
O5 Ba1 O6 73.98(17) 3 .
O6 Ba1 O6 71.88(19) 13 .
O1 Ba1 O6 112.47(19) 13 .
O2 Ba1 O6 142.73(17) 13 .
O1 Ba1 O6 117.69(17) 11 .
O4 Ba1 O6 88.34(17) 3 .
O6 Ba1 O6 107.9(2) 11 .
O3 Ba1 P1 25.44(14) 11 11
O3 Ba1 P1 112.98(16) 3 11
O5 Ba1 P1 127.11(14) 3 11
O6 Ba1 P1 75.17(15) 13 11
O1 Ba1 P1 126.88(13) 13 11
O2 Ba1 P1 80.84(13) 13 11
O1 Ba1 P1 27.00(13) 11 11
O4 Ba1 P1 176.57(14) 3 11
O6 Ba1 P1 63.26(13) 11 11
O6 Ba1 P1 91.84(13) . 11
O3 Ba1 P1 121.37(14) 11 13
O3 Ba1 P1 70.57(15) 3 13
O5 Ba1 P1 126.60(14) 3 13
O6 Ba1 P1 64.54(14) 13 13
O1 Ba1 P1 25.86(13) 13 13
O2 Ba1 P1 25.48(14) 13 13
O1 Ba1 P1 80.02(13) 11 13
O4 Ba1 P1 80.03(13) 3 13
O6 Ba1 P1 123.21(13) 11 13
O6 Ba1 P1 128.11(13) . 13
P1 Ba1 P1 102.51(2) 11 13
O4 Ga1 O4 179.998(1) 16 .
O4 Ga1 O2 89.9(3) 16 16
O4 Ga1 O2 90.1(3) . 16
O4 Ga1 O2 90.1(3) 16 .
O4 Ga1 O2 89.9(3) . .
O2 Ga1 O2 180.0(3) 16 .
O4 Ga1 O1 87.4(3) 16 5
O4 Ga1 O1 92.6(3) . 5
O2 Ga1 O1 93.0(3) 16 5
O2 Ga1 O1 87.0(3) . 5
O4 Ga1 O1 92.6(3) 16 14_455
O4 Ga1 O1 87.4(3) . 14_455
O2 Ga1 O1 87.0(3) 16 14_455
O2 Ga1 O1 93.0(3) . 14_455
O1 Ga1 O1 179.997(1) 5 14_455
O5 Ga2 O5 180.0(4) 10 .
O5 Ga2 O5 92.5(3) 10 12
O5 Ga2 O5 87.5(3) . 12
O5 Ga2 O5 87.5(3) 10 3
O5 Ga2 O5 92.5(3) . 3
O5 Ga2 O5 180.0(4) 12 3
O5 Ga2 O5 87.5(3) 10 2
O5 Ga2 O5 92.5(3) . 2
O5 Ga2 O5 87.5(3) 12 2
O5 Ga2 O5 92.5(3) 3 2
O5 Ga2 O5 92.5(3) 10 11
O5 Ga2 O5 87.5(3) . 11
O5 Ga2 O5 92.5(3) 12 11
O5 Ga2 O5 87.5(3) 3 11
O5 Ga2 O5 180.0(4) 2 11
O3 P1 O2 115.5(4) . .
O3 P1 O1 110.8(4) . .
O2 P1 O1 107.4(4) . .
O3 P1 Ba1 51.8(3) . 12
O2 P1 Ba1 126.7(3) . 12
O1 P1 Ba1 59.2(3) . 12
O3 P1 Ba1 121.6(3) . 13
O2 P1 Ba1 55.2(2) . 13
O1 P1 Ba1 53.5(3) . 13
Ba1 P1 Ba1 86.32(6) 12 13
O6 P2 O4 118.7(4) . .
O6 P2 O5 111.6(4) . .
O4 P2 O5 104.5(4) . .
O6 P2 Ba1 122.6(3) . 2
O4 P2 Ba1 56.1(3) . 2
O5 P2 Ba1 50.0(2) . 2
P1 O1 Ga1 137.4(4) . 9_554
P1 O1 Ba1 100.6(3) . 13
Ga1 O1 Ba1 107.9(3) 9_554 13
P1 O1 Ba1 93.8(3) . 12
Ga1 O1 Ba1 105.4(3) 9_554 12
Ba1 O1 Ba1 109.2(2) 13 12
P1 O2 Ga1 136.2(4) . .
P1 O2 Ba1 99.4(3) . 13
Ga1 O2 Ba1 108.0(2) . 13
P1 O3 Ba1 102.7(3) . 12
P1 O3 Ba1 138.0(4) . 2
Ba1 O3 Ba1 111.0(2) 12 2
P2 O4 Ga1 143.2(4) . .
P2 O4 Ba1 98.6(3) . 2
Ga1 O4 Ba1 107.5(3) . 2
P2 O5 Ga2 131.7(4) . .
P2 O5 Ba1 105.0(3) . 2
Ga2 O5 Ba1 121.6(3) . 2
P2 O6 Ba1 126.6(4) . 13
P2 O6 Ba1 106.3(3) . 12
Ba1 O6 Ba1 107.1(2) 13 12
P2 O6 Ba1 109.6(3) . .
Ba1 O6 Ba1 108.12(19) 13 .
Ba1 O6 Ba1 94.28(19) 12 .

loop_
_geom_bond_atom_site_label_1
_geom_bond_atom_site_label_2
_geom_bond_distance
_geom_bond_site_symmetry_2
Ba1 O3 2.751(7) 11
Ba1 O3 2.754(6) 3
Ba1 O5 2.783(6) 3
Ba1 O6 2.800(6) 13
Ba1 O1 2.862(7) 13
Ba1 O2 2.911(6) 13
Ba1 O1 2.937(7) 11
Ba1 O4 2.946(7) 3
Ba1 O6 3.075(7) 11
Ba1 O6 3.114(6) .
Ba1 P1 3.413(3) 11
Ba1 P1 3.499(3) 13
Ga1 O4 1.931(6) 16
Ga1 O4 1.931(6) .
Ga1 O2 1.962(6) 16
Ga1 O2 1.963(6) .
Ga1 O1 2.019(6) 5
Ga1 O1 2.019(6) 14_455
Ga2 O5 1.955(6) 10
Ga2 O5 1.955(6) .
Ga2 O5 1.955(6) 12
Ga2 O5 1.955(6) 3
Ga2 O5 1.955(6) 2
Ga2 O5 1.955(6) 11
P1 O3 1.503(7) .
P1 O2 1.526(7) .
P1 O1 1.553(7) .
P1 Ba1 3.413(3) 12
P1 Ba1 3.499(3) 13
P2 O6 1.510(7) .
P2 O4 1.518(7) .
P2 O5 1.535(7) .
P2 Ba1 3.510(3) 2
O1 Ga1 2.019(6) 9_554
O1 Ba1 2.862(7) 13
O1 Ba1 2.937(7) 12
O2 Ba1 2.911(6) 13
O3 Ba1 2.751(7) 12
O3 Ba1 2.754(6) 2
O4 Ba1 2.946(7) 2
O5 Ba1 2.783(6) 2
O6 Ba1 2.800(6) 13
O6 Ba1 3.075(7) 12
